data_7027377
loop_
_publ_author_name
'Levason, William'
'Orchard, Simon D.'
'Reid, Gillian'
'Tolhurst, Vicki-Ann'

_publ_contact_author
;
    Dr Gillian Reid
 Department of Chemistry
 University of Southampton
 Highfield
 Southampton
 SO17 1BJ
;
_publ_section_title
;
 Platinum metal ditelluroether complexes: synthesis, spectroscopic and
 structural studies of [M(L--L)2][PF6]2 [M&#x2005;=&#x2005;Pd or Pt,
 L--L&#x2005;=&#x2005;RTe(CH2)3TeR (R&#x2005;=&#x2005;Me or Ph) or
 C6H4(TeMe)2-o], [Rh(L--L)2Cl2]PF6, [Ru(L--L)2X2] (X&#x2005;=&#x2005;Cl,
 Br or I) and [Ru(L--L)2(PPh3)Cl]PF6
;
_journal_issue 12
_journal_name_full 'Journal of the Chemical Society, Dalton Transactions'
_journal_page_first 2071
_journal_paper_doi 10.1039/a901942a
_journal_year 1999
_chemical_formula_structural '[RuCl(PPh~3~){MeTe(CH~2~)~3~TeMe}~2~]PF~6~'
_chemical_formula_sum 'C28 H39 Cl F6 P2 Ru Te4'
_chemical_formula_weight 1198.48
_space_group_IT_number 14
_symmetry_cell_setting monoclinic
_symmetry_Int_Tables_number 14
_symmetry_space_group_name_Hall '-P 2ybc'
_symmetry_space_group_name_H-M 'P 1 21/c 1'
_audit_creation_date 'Thu Mar 11 14:48:20 1999'
_audit_creation_method 'from TEXRAY.INF file'
_cell_angle_alpha 90
_cell_angle_beta 105.40(2)
_cell_angle_gamma 90
_cell_formula_units_Z 4
_cell_length_a 9.296(3)
_cell_length_b 30.811(2)
_cell_length_c 12.732(3)
_cell_measurement_reflns_used 20
_cell_measurement_temperature 150.0
_cell_volume 3515.8(15)
_computing_cell_refinement 'MSC/AFC Diffractometer Control'
_computing_data_collection 'MSC/AFC Diffractometer Control'
_computing_data_reduction teXsan
_computing_publication_material teXsan
_computing_structure_refinement teXsan
_computing_structure_solution 'DIRDIF92 (PATTY)'
_diffrn_ambient_temperature 150.0
_diffrn_measurement_device AFC7S
_diffrn_measurement_method 'omega/2-theta scans'
_diffrn_orient_matrix_UB_11 -0.02647
_diffrn_orient_matrix_UB_12 -0.02841
_diffrn_orient_matrix_UB_13 -0.03824
_diffrn_orient_matrix_UB_21 0.05335
_diffrn_orient_matrix_UB_22 0.00885
_diffrn_orient_matrix_UB_23 -0.05524
_diffrn_orient_matrix_UB_31 0.09436
_diffrn_orient_matrix_UB_32 -0.01297
_diffrn_orient_matrix_UB_33 0.04608
_diffrn_radiation_monochromator graphite
_diffrn_radiation_source 'X-ray tube'
_diffrn_radiation_type MoKalpha
_diffrn_radiation_wavelength 0.71073
_diffrn_reflns_av_R_equivalents 3.97
_diffrn_reflns_limit_h_max 11
_diffrn_reflns_limit_h_min 0
_diffrn_reflns_limit_k_max 36
_diffrn_reflns_limit_k_min 0
_diffrn_reflns_limit_l_max 14
_diffrn_reflns_limit_l_min -15
_diffrn_reflns_number 6723
_diffrn_standards_decay_% 0.00
_diffrn_standards_interval_count 150
_diffrn_standards_number 3
_exptl_absorpt_coefficient_mu 3.918
_exptl_absorpt_correction_T_max 1.000
_exptl_absorpt_correction_T_min 0.865
_exptl_absorpt_correction_type empirical
_exptl_absorpt_process_details psi-scan
_exptl_crystal_colour yellow
_exptl_crystal_density_diffrn 2.264
_exptl_crystal_density_meas ?
_exptl_crystal_description plate
_exptl_crystal_F_000 2240.00
_exptl_crystal_size_max 0.270
_exptl_crystal_size_mid 0.100
_exptl_crystal_size_min 0.070
_refine_diff_density_max 1.62
_refine_diff_density_min -1.44
_refine_ls_extinction_method none
_refine_ls_goodness_of_fit_obs 1.630
_refine_ls_hydrogen_treatment noref
_refine_ls_matrix_type full
_refine_ls_number_parameters 379
_refine_ls_number_reflns 3723
_refine_ls_number_restraints 0
_refine_ls_R_factor_obs 0.0448
_refine_ls_shift/esd_max 0.0000
_refine_ls_structure_factor_coef F
_refine_ls_weighting_scheme sigma
_refine_ls_wR_factor_obs 0.0508
_reflns_number_observed 3723
_reflns_number_total 6316
_reflns_observed_criterion 2.00
_cod_data_source_file 901942asup1.cif
_cod_data_source_block vtol2
_cod_depositor_comments
;
The following automatic conversions were performed:

'_exptl_crystal_density_meas' value 'not measured' was changed to '?'
- the value is perceived as not measured.

Automatic conversion script
Id: cif_fix_values 3008 2015-01-20 13:52:24Z robertas 
;
_cod_original_cell_volume 3515(1)
_cod_original_sg_symbol_H-M 'P 21/c     '
_cod_original_formula_sum 'C28 H39 Cl F6 P2 Ru Te4 '
_cod_database_code 7027377
_cell_measurement_2theta_min 13.9
_cell_measurement_2theta_max 16.1
_diffrn_reflns_2theta_max 24.99

loop_
_symmetry_equiv_pos_as_xyz
'   +x,   +y,   +z'
'   -x,1/2+y,1/2-z'
'   -x,   -y,   -z'
'   +x,1/2-y,1/2+z'

loop_
_atom_site_aniso_label
_atom_site_aniso_U_11
_atom_site_aniso_U_22
_atom_site_aniso_U_33
_atom_site_aniso_U_12
_atom_site_aniso_U_13
_atom_site_aniso_U_23
Te(11) 0.0400(6) 0.0220(5) 0.0294(5) 0.0053(4) 0.0097(4) 0.0059(4)
Te(12) 0.0543(7) 0.0226(5) 0.0255(5) -0.0010(5) 0.0112(5) -0.0037(4)
Te(21) 0.0336(5) 0.0300(5) 0.0302(5) -0.0032(4) 0.0040(4) -0.0034(4)
Te(22) 0.0331(5) 0.0221(4) 0.0313(5) 0.0034(4) 0.0107(4) 0.0065(4)
Ru(1) 0.0291(6) 0.0174(5) 0.0217(5) 0.0020(5) 0.0077(5) 0.0006(4)
Cl(1) 0.039(2) 0.031(2) 0.039(2) 0.007(2) 0.018(2) 0.003(2)
P(1) 0.029(2) 0.021(2) 0.020(2) 0.001(2) 0.006(2) 0.000(1)
P(2) 0.045(2) 0.020(2) 0.030(2) -0.002(2) 0.011(2) -0.003(2)
F(1) 0.110(9) 0.053(6) 0.041(5) -0.021(6) 0.018(6) -0.029(5)
F(2) 0.098(9) 0.082(8) 0.094(8) -0.030(7) 0.060(7) -0.020(7)
F(3) 0.12(1) 0.051(6) 0.053(6) 0.011(6) -0.030(6) 0.024(5)
F(4) 0.096(8) 0.031(5) 0.049(6) 0.007(5) -0.003(5) -0.014(4)
F(5) 0.073(7) 0.058(6) 0.090(8) -0.001(5) 0.052(6) -0.002(6)
F(6) 0.073(7) 0.042(6) 0.091(8) 0.014(5) -0.008(6) 0.013(5)
C(01) 0.029(8) 0.008(6) 0.016(6) -0.008(5) 0.004(6) 0.002(5)
C(02) 0.036(9) 0.014(7) 0.050(9) -0.006(6) 0.003(7) 0.000(6)
C(03) 0.031(9) 0.041(9) 0.032(8) 0.012(7) -0.002(7) 0.019(7)
C(04) 0.038(9) 0.023(7) 0.049(9) -0.002(7) 0.019(8) -0.001(7)
C(05) 0.028(8) 0.026(7) 0.035(8) 0.003(6) 0.005(7) -0.009(6)
C(06) 0.028(8) 0.042(9) 0.027(8) 0.007(7) 0.001(6) 0.000(7)
C(07) 0.037(9) 0.024(7) 0.034(8) -0.012(7) 0.006(7) -0.017(6)
C(08) 0.030(8) 0.028(7) 0.026(7) -0.008(6) 0.001(6) -0.004(6)
C(09) 0.038(9) 0.06(1) 0.023(8) -0.007(8) 0.003(7) 0.000(7)
C(010) 0.05(1) 0.052(10) 0.008(7) -0.018(8) 0.008(7) -0.007(6)
C(11) 0.032(9) 0.06(1) 0.048(9) 0.000(8) -0.003(7) -0.011(9)
C(011) 0.05(1) 0.046(10) 0.046(10) -0.012(8) 0.031(9) -0.013(8)
C(12) 0.06(1) 0.017(7) 0.042(9) 0.017(7) 0.027(8) 0.010(6)
C(012) 0.030(8) 0.024(7) 0.035(8) -0.004(6) 0.007(7) -0.005(6)
C(13) 0.06(1) 0.028(8) 0.040(9) 0.007(8) 0.017(8) 0.008(7)
C(013) 0.038(8) 0.036(8) 0.012(6) 0.016(7) -0.002(6) -0.002(6)
C(14) 0.06(1) 0.015(7) 0.034(8) 0.000(7) 0.018(8) -0.010(6)
C(014) 0.041(9) 0.024(7) 0.030(8) -0.011(6) 0.010(7) 0.002(6)
C(15) 0.08(1) 0.042(10) 0.042(9) 0.008(9) 0.024(9) -0.006(8)
C(015) 0.046(10) 0.020(7) 0.053(10) 0.006(7) 0.015(8) 0.009(7)
C(016) 0.033(9) 0.030(8) 0.056(10) -0.012(7) 0.014(8) -0.015(8)
C(017) 0.05(1) 0.031(8) 0.030(8) -0.016(8) -0.006(7) -0.001(7)
C(018) 0.039(9) 0.022(7) 0.050(9) 0.005(7) 0.012(8) 0.003(7)
C(21) 0.05(1) 0.040(9) 0.05(1) 0.007(8) 0.021(8) -0.019(8)
C(22) 0.042(10) 0.041(9) 0.049(10) -0.004(8) 0.013(8) 0.003(8)
C(23) 0.046(10) 0.026(8) 0.07(1) 0.005(8) 0.018(9) -0.009(8)
C(24) 0.041(9) 0.033(8) 0.039(9) -0.010(7) 0.013(7) 0.005(7)
C(25) 0.09(1) 0.047(10) 0.024(8) 0.001(9) 0.015(8) 0.012(7)

loop_
_atom_site_label
_atom_site_fract_x
_atom_site_fract_y
_atom_site_fract_z
_atom_site_U_iso_or_equiv
_atom_site_thermal_displace_type
Te(11) 0.2833(1) 0.19208(3) 0.12283(7) 0.0304(3) Uij
Te(12) 0.4800(1) 0.17493(3) 0.41476(7) 0.0340(3) Uij
Te(21) 0.2005(1) 0.07057(3) 0.09775(7) 0.0321(3) Uij
Te(22) 0.4372(1) 0.05481(3) 0.37677(7) 0.0284(2) Uij
Ru(1) 0.3643(1) 0.12274(3) 0.24772(8) 0.0226(3) Uij
Cl(1) 0.1196(4) 0.1267(1) 0.2886(3) 0.035(1) Uij
P(1) 0.5854(4) 0.1204(1) 0.1983(3) 0.0234(9) Uij
P(2) 1.0038(4) 0.3693(1) 0.1889(3) 0.032(1) Uij
F(1) 0.960(1) 0.3325(3) 0.1002(7) 0.068(3) Uij
F(2) 1.141(1) 0.3831(4) 0.1454(9) 0.085(4) Uij
F(3) 0.900(1) 0.4029(3) 0.1109(8) 0.086(4) Uij
F(4) 1.048(1) 0.4062(3) 0.2784(7) 0.063(3) Uij
F(5) 0.871(1) 0.3555(3) 0.2353(8) 0.068(4) Uij
F(6) 1.107(1) 0.3360(3) 0.2677(9) 0.074(4) Uij
C(01) 0.707(1) 0.0739(4) 0.2568(9) 0.018(3) Uij
C(02) 0.791(2) 0.0714(4) 0.360(1) 0.035(4) Uij
C(03) 0.855(2) 0.0327(5) 0.405(1) 0.037(4) Uij
C(04) 0.828(2) -0.0050(4) 0.346(1) 0.035(4) Uij
C(05) 0.743(1) -0.0039(4) 0.240(1) 0.030(4) Uij
C(06) 0.681(2) 0.0349(5) 0.196(1) 0.033(4) Uij
C(07) 0.585(2) 0.1153(4) 0.054(1) 0.032(4) Uij
C(08) 0.459(1) 0.1190(4) -0.032(1) 0.029(4) Uij
C(09) 0.472(2) 0.1169(5) -0.140(1) 0.042(5) Uij
C(010) 0.609(2) 0.1108(5) -0.1590(10) 0.038(4) Uij
C(11) 0.058(2) 0.1802(5) 0.034(1) 0.050(5) Uij
C(011) 0.734(2) 0.1074(5) -0.075(1) 0.042(5) Uij
C(12) 0.210(2) 0.2347(4) 0.231(1) 0.037(4) Uij
C(012) 0.724(2) 0.1093(4) 0.032(1) 0.030(4) Uij
C(13) 0.333(2) 0.2615(5) 0.303(1) 0.042(5) Uij
C(013) 0.702(2) 0.1711(4) 0.2312(10) 0.030(4) Uij
C(14) 0.484(2) 0.2399(4) 0.349(1) 0.036(4) Uij
C(014) 0.688(2) 0.2016(4) 0.154(1) 0.032(4) Uij
C(15) 0.309(2) 0.1880(5) 0.498(1) 0.052(5) Uij
C(015) 0.760(2) 0.2419(4) 0.176(1) 0.039(4) Uij
C(016) 0.851(2) 0.2500(4) 0.279(1) 0.039(4) Uij
C(017) 0.864(2) 0.2182(5) 0.357(1) 0.041(4) Uij
C(018) 0.792(2) 0.1796(4) 0.335(1) 0.037(4) Uij
C(21) 0.323(2) 0.0181(5) 0.050(1) 0.046(5) Uij
C(22) 0.079(2) 0.0261(5) 0.175(1) 0.043(5) Uij
C(23) 0.169(2) -0.0019(5) 0.266(1) 0.048(5) Uij
C(24) 0.236(2) 0.0211(4) 0.372(1) 0.037(4) Uij
C(25) 0.460(2) 0.0744(5) 0.540(1) 0.052(5) Uij
H(02) 0.8077 0.0975 0.4046 0.0398 Uiso
H(03) 0.9182 0.0324 0.4791 0.0424 Uiso
H(04) 0.8691 -0.0322 0.3806 0.0412 Uiso
H(05) 0.7272 -0.0303 0.1972 0.0372 Uiso
H(06) 0.6172 0.0352 0.1225 0.0392 Uiso
H(08) 0.3612 0.1233 -0.0176 0.0345 Uiso
H(09) 0.3818 0.1195 -0.2001 0.0494 Uiso
H(010) 0.6167 0.1086 -0.2332 0.0445 Uiso
H(11c) 0.0018 0.1684 0.0798 0.0592 Uiso
H(11a) 0.0099 0.2074 0.0044 0.0592 Uiso
H(11b) 0.0526 0.1612 -0.0255 0.0592 Uiso
H(011) 0.8314 0.1037 -0.0893 0.0510 Uiso
H(12b) 0.1652 0.2179 0.2781 0.0434 Uiso
H(12a) 0.1348 0.2540 0.1900 0.0434 Uiso
H(012) 0.8133 0.1063 0.0918 0.0369 Uiso
H(13a) 0.3466 0.2864 0.2611 0.0502 Uiso
H(13b) 0.2989 0.2718 0.3636 0.0502 Uiso
H(14a) 0.5423 0.2582 0.4049 0.0435 Uiso
H(14b) 0.5323 0.2385 0.2910 0.0435 Uiso
H(014) 0.6254 0.1958 0.0807 0.0356 Uiso
H(15c) 0.2874 0.1627 0.5340 0.0601 Uiso
H(15a) 0.3395 0.2107 0.5504 0.0601 Uiso
H(15b) 0.2178 0.1972 0.4465 0.0601 Uiso
H(015) 0.7464 0.2639 0.1193 0.0461 Uiso
H(016) 0.9038 0.2773 0.2951 0.0446 Uiso
H(017) 0.9288 0.2235 0.4304 0.0479 Uiso
H(018) 0.8012 0.1578 0.3916 0.0440 Uiso
H(21a) 0.2560 -0.0023 0.0048 0.0531 Uiso
H(21b) 0.3903 0.0285 0.0116 0.0531 Uiso
H(21c) 0.3792 0.0025 0.1135 0.0531 Uiso
H(22b) 0.0197 0.0072 0.1203 0.0499 Uiso
H(22a) 0.0120 0.0425 0.2054 0.0499 Uiso
H(23b) 0.2491 -0.0143 0.2405 0.0586 Uiso
H(23a) 0.1073 -0.0255 0.2775 0.0586 Uiso
H(24b) 0.1638 0.0412 0.3848 0.0446 Uiso
H(24a) 0.2553 0.0001 0.4304 0.0446 Uiso
H(25a) 0.4661 0.0501 0.5877 0.0613 Uiso
H(25b) 0.5479 0.0919 0.5673 0.0613 Uiso
H(25c) 0.3757 0.0919 0.5460 0.0613 Uiso

loop_
_atom_type_symbol
_atom_type_oxidation_number
_atom_type_number_in_cell
_atom_type_scat_dispersion_real
_atom_type_scat_dispersion_imag
_atom_type_scat_source
C 0 112 0.003 0.002 'International Tables'
H 0 156 0.000 0.000 'International Tables'
F 0 24 0.017 0.010 'International Tables'
P 0 8 0.102 0.094 'International Tables'
Cl 0 4 0.148 0.159 'International Tables'
Ru 0 4 -1.259 0.836 'International Tables'
Te 0 16 -0.531 1.675 'International Tables'

loop_
_geom_angle_atom_site_label_1
_geom_angle_atom_site_label_2
_geom_angle_atom_site_label_3
_geom_angle
_geom_angle_publ_flag
Ru(1) Te(11) C(11) 105.2(5) yes
Ru(1) Te(11) C(12) 101.2(3) yes
C(11) Te(11) C(12) 90.7(6) yes
Ru(1) Te(12) C(14) 107.0(4) yes
Ru(1) Te(12) C(15) 108.0(4) yes
C(14) Te(12) C(15) 96.2(6) yes
Ru(1) Te(21) C(21) 114.3(4) yes
Ru(1) Te(21) C(22) 109.0(4) yes
C(21) Te(21) C(22) 91.8(6) yes
Ru(1) Te(22) C(24) 106.9(4) yes
Ru(1) Te(22) C(25) 109.2(4) yes
C(24) Te(22) C(25) 91.6(6) yes
Te(11) Ru(1) Te(12) 89.00(4) yes
Te(11) Ru(1) Te(21) 92.25(4) yes
Te(11) Ru(1) Te(22) 177.59(5) yes
Te(11) Ru(1) Cl(1) 87.47(9) yes
Te(11) Ru(1) P(1) 89.61(9) yes
Te(12) Ru(1) Te(21) 168.15(5) yes
Te(12) Ru(1) Te(22) 89.96(4) yes
Te(12) Ru(1) Cl(1) 90.09(9) yes
Te(12) Ru(1) P(1) 92.09(9) yes
Te(21) Ru(1) Te(22) 88.33(4) yes
Te(21) Ru(1) Cl(1) 78.21(9) yes
Te(21) Ru(1) P(1) 99.69(9) yes
Te(22) Ru(1) Cl(1) 90.35(9) yes
Te(22) Ru(1) P(1) 92.60(9) yes
Cl(1) Ru(1) P(1) 176.3(1) yes
Ru(1) P(1) C(01) 114.1(4) yes
Ru(1) P(1) C(07) 120.7(5) yes
Ru(1) P(1) C(013) 114.6(4) yes
C(01) P(1) C(07) 99.9(6) yes
C(01) P(1) C(013) 107.3(5) yes
C(07) P(1) C(013) 98.1(6) yes
F(1) P(2) F(2) 91.3(6) yes
F(1) P(2) F(3) 91.3(6) yes
F(1) P(2) F(4) 179.9(5) yes
F(1) P(2) F(5) 89.7(6) yes
F(1) P(2) F(6) 89.2(6) yes
F(2) P(2) F(3) 91.0(7) yes
F(2) P(2) F(4) 88.7(6) yes
F(2) P(2) F(5) 178.4(7) yes
F(2) P(2) F(6) 89.3(6) yes
F(3) P(2) F(4) 88.8(5) yes
F(3) P(2) F(5) 90.2(6) yes
F(3) P(2) F(6) 179.4(6) yes
F(4) P(2) F(5) 90.2(6) yes
F(4) P(2) F(6) 90.7(5) yes
F(5) P(2) F(6) 89.4(6) yes
P(1) C(01) C(02) 125.0(10) yes
P(1) C(01) C(06) 116.1(9) yes
C(02) C(01) C(06) 117(1) yes
C(01) C(02) C(03) 121(1) yes
C(01) C(02) H(02) 119.1 no
C(03) C(02) H(02) 118.9 no
C(02) C(03) C(04) 120(1) yes
C(02) C(03) H(03) 119.6 no
C(04) C(03) H(03) 119.8 no
C(03) C(04) C(05) 119(1) yes
C(03) C(04) H(04) 119.7 no
C(05) C(04) H(04) 121.0 no
C(04) C(05) C(06) 119(1) yes
C(04) C(05) H(05) 119.8 no
C(06) C(05) H(05) 120.8 no
C(01) C(06) C(05) 121(1) yes
C(01) C(06) H(06) 119.5 no
C(05) C(06) H(06) 118.9 no
P(1) C(07) C(08) 123(1) yes
P(1) C(07) C(012) 117(1) yes
C(08) C(07) C(012) 118(1) yes
C(07) C(08) C(09) 119(1) yes
C(07) C(08) H(08) 119.8 no
C(09) C(08) H(08) 120.7 no
C(08) C(09) C(010) 120(1) yes
C(08) C(09) H(09) 119.1 no
C(010) C(09) H(09) 120.6 no
C(09) C(010) C(011) 120(1) yes
C(09) C(010) H(010) 119.6 no
C(011) C(010) H(010) 119.9 no
Te(11) C(11) H(11c) 111.5 no
Te(11) C(11) H(11a) 110.1 no
Te(11) C(11) H(11b) 111.5 no
H(11c) C(11) H(11a) 107.0 no
H(11c) C(11) H(11b) 109.4 no
H(11a) C(11) H(11b) 107.1 no
C(010) C(011) C(012) 120(1) yes
C(010) C(011) H(011) 120.1 no
C(012) C(011) H(011) 119.5 no
Te(11) C(12) C(13) 113(1) yes
Te(11) C(12) H(12b) 109.4 no
Te(11) C(12) H(12a) 109.4 no
C(13) C(12) H(12b) 108.0 no
C(13) C(12) H(12a) 108.5 no
H(12b) C(12) H(12a) 107.4 no
C(07) C(012) C(011) 120(1) yes
C(07) C(012) H(012) 119.3 no
C(011) C(012) H(012) 120.2 no
C(12) C(13) C(14) 117(1) yes
C(12) C(13) H(13a) 107.4 no
C(12) C(13) H(13b) 107.9 no
C(14) C(13) H(13a) 108.5 no
C(14) C(13) H(13b) 107.3 no
H(13a) C(13) H(13b) 107.5 no
P(1) C(013) C(014) 118.6(10) yes
P(1) C(013) C(018) 122(1) yes
C(014) C(013) C(018) 118(1) yes
Te(12) C(14) C(13) 116.3(10) yes
Te(12) C(14) H(14a) 108.4 no
Te(12) C(14) H(14b) 108.4 no
C(13) C(14) H(14a) 108.2 no
C(13) C(14) H(14b) 107.3 no
H(14a) C(14) H(14b) 108.0 no
C(013) C(014) C(015) 121(1) yes
C(013) C(014) H(014) 119.5 no
C(015) C(014) H(014) 119.0 no
Te(12) C(15) H(15c) 111.3 no
Te(12) C(15) H(15a) 111.1 no
Te(12) C(15) H(15b) 110.8 no
H(15c) C(15) H(15a) 108.3 no
H(15c) C(15) H(15b) 107.8 no
H(15a) C(15) H(15b) 107.4 no
C(014) C(015) C(016) 119(1) yes
C(014) C(015) H(015) 120.4 no
C(016) C(015) H(015) 120.3 no
C(015) C(016) C(017) 118(1) yes
C(015) C(016) H(016) 120.6 no
C(017) C(016) H(016) 121.1 no
C(016) C(017) C(018) 121(1) yes
C(016) C(017) H(017) 119.1 no
C(018) C(017) H(017) 119.3 no
C(013) C(018) C(017) 120(1) yes
C(013) C(018) H(018) 119.4 no
C(017) C(018) H(018) 120.2 no
Te(21) C(21) H(21a) 110.4 no
Te(21) C(21) H(21b) 111.3 no
Te(21) C(21) H(21c) 110.4 no
H(21a) C(21) H(21b) 108.7 no
H(21a) C(21) H(21c) 107.3 no
H(21b) C(21) H(21c) 108.7 no
Te(21) C(22) C(23) 117(1) yes
Te(21) C(22) H(22b) 108.9 no
Te(21) C(22) H(22a) 108.8 no
C(23) C(22) H(22b) 107.7 no
C(23) C(22) H(22a) 106.1 no
H(22b) C(22) H(22a) 107.3 no
C(22) C(23) C(24) 115(1) yes
C(22) C(23) H(23b) 106.9 no
C(22) C(23) H(23a) 108.8 no
C(24) C(23) H(23b) 108.2 no
C(24) C(23) H(23a) 109.8 no
H(23b) C(23) H(23a) 107.3 no
Te(22) C(24) C(23) 114.3(10) yes
Te(22) C(24) H(24b) 109.2 no
Te(22) C(24) H(24a) 108.8 no
C(23) C(24) H(24b) 108.5 no
C(23) C(24) H(24a) 109.0 no
H(24b) C(24) H(24a) 106.8 no
Te(22) C(25) H(25a) 111.8 no
Te(22) C(25) H(25b) 111.2 no
Te(22) C(25) H(25c) 110.9 no
H(25a) C(25) H(25b) 108.2 no
H(25a) C(25) H(25c) 107.7 no
H(25b) C(25) H(25c) 106.7 no

loop_
_geom_bond_atom_site_label_1
_geom_bond_atom_site_label_2
_geom_bond_distance
_geom_bond_publ_flag
Te(11) Ru(1) 2.650(1) yes
Te(11) C(11) 2.13(1) yes
Te(11) C(12) 2.14(1) yes
Te(12) Ru(1) 2.655(1) yes
Te(12) C(14) 2.18(1) yes
Te(12) C(15) 2.16(2) yes
Te(21) Ru(1) 2.647(1) yes
Te(21) C(21) 2.16(1) yes
Te(21) C(22) 2.17(1) yes
Te(22) Ru(1) 2.636(1) yes
Te(22) C(24) 2.12(1) yes
Te(22) C(25) 2.12(1) yes
Ru(1) Cl(1) 2.467(4) yes
Ru(1) P(1) 2.304(4) yes
P(1) C(01) 1.86(1) yes
P(1) C(07) 1.84(1) yes
P(1) C(013) 1.88(1) yes
P(2) F(1) 1.575(9) yes
P(2) F(2) 1.58(1) yes
P(2) F(3) 1.574(9) yes
P(2) F(4) 1.586(9) yes
P(2) F(5) 1.565(9) yes
P(2) F(6) 1.570(10) yes
C(01) C(02) 1.34(2) yes
C(01) C(06) 1.41(2) yes
C(02) C(03) 1.39(2) yes
C(02) H(02) 0.972 no
C(03) C(04) 1.37(2) yes
C(03) H(03) 0.970 no
C(04) C(05) 1.37(2) yes
C(04) H(04) 0.975 no
C(05) C(06) 1.38(2) yes
C(05) H(05) 0.973 no
C(06) H(06) 0.971 no
C(07) C(08) 1.38(2) yes
C(07) C(012) 1.40(2) yes
C(08) C(09) 1.41(2) yes
C(08) H(08) 0.979 no
C(09) C(010) 1.38(2) yes
C(09) H(09) 0.977 no
C(010) C(011) 1.35(2) yes
C(010) H(010) 0.967 no
C(11) H(11c) 0.951 no
C(11) H(11a) 0.979 no
C(11) H(11b) 0.950 no
C(011) C(012) 1.39(2) yes
C(011) H(011) 0.980 no
C(12) C(13) 1.50(2) yes
C(12) H(12b) 0.963 no
C(12) H(12a) 0.962 no
C(012) H(012) 0.974 no
C(13) C(14) 1.52(2) yes
C(13) H(13a) 0.958 no
C(13) H(13b) 0.966 no
C(013) C(014) 1.34(2) yes
C(013) C(018) 1.38(2) yes
C(14) H(14a) 0.958 no
C(14) H(14b) 0.959 no
C(014) C(015) 1.40(2) yes
C(014) H(014) 0.971 no
C(15) H(15c) 0.955 no
C(15) H(15a) 0.960 no
C(15) H(15b) 0.965 no
C(015) C(016) 1.38(2) yes
C(015) H(015) 0.972 no
C(016) C(017) 1.38(2) yes
C(016) H(016) 0.968 no
C(017) C(018) 1.36(2) yes
C(017) H(017) 0.978 no
C(018) H(018) 0.974 no
C(21) H(21a) 0.963 no
C(21) H(21b) 0.946 no
C(21) H(21c) 0.963 no
C(22) C(23) 1.50(2) yes
C(22) H(22b) 0.963 no
C(22) H(22a) 0.964 no
C(23) C(24) 1.50(2) yes
C(23) H(23b) 0.965 no
C(23) H(23a) 0.961 no
C(24) H(24b) 0.962 no
C(24) H(24a) 0.970 no
C(25) H(25a) 0.952 no
C(25) H(25b) 0.963 no
C(25) H(25c) 0.970 no
